data_7231381
loop_
_publ_author_name
'Nateghi, Bahareh'
'Boldog, Ishtvan'
'Domasevitch, Konstiantyn V.'
'Janiak, Christoph'

_publ_section_title
;
 More versatility than thought: large {Zr26} oxocarboxylate cluster by
 corner-sharing of standard octahedral subunits
;
_journal_issue 35
_journal_name_full CrystEngComm
_journal_page_first 5132
_journal_paper_doi 10.1039/C8CE01064A
_journal_volume 20
_journal_year 2018
_chemical_formula_moiety 'C35 H72 O123 Zr26, 5(C H2 O2) [+ solvent]'
_chemical_formula_sum 'C40 H82 O133 Zr26'
_chemical_formula_weight 5062.77
_chemical_name_systematic
'Henicosa-[\m~3~-oxido]-nonadeca-[\m~3~-hydroxido]-octa-[\m-hydroxido]-tetraicosa-[\m-formiato-\k^2^O1:O2]-tetra-[formiato-\k^2^O1:O2]-hepta-[formiato-\kO]-pentaaqua-hexaicosazirconium(IV) penta-formic acid solvate pentadecahydrate'
_space_group_crystal_system triclinic
_space_group_IT_number 2
_space_group_name_Hall '-P 1'
_space_group_name_H-M_alt 'P -1'
_symmetry_space_group_name_Hall '-P 1'
_symmetry_space_group_name_H-M 'P -1'
_atom_sites_solution_hydrogens mixed
_atom_sites_solution_primary direct
_atom_sites_solution_secondary difmap
_audit_creation_method SHELXL-2014/7
_audit_update_record
;
2018-06-27 deposited with the CCDC.
2018-08-15 downloaded from the CCDC.
;
_cell_angle_alpha 71.434(5)
_cell_angle_beta 73.347(5)
_cell_angle_gamma 81.818(5)
_cell_formula_units_Z 1
_cell_length_a 11.4132(8)
_cell_length_b 18.7392(12)
_cell_length_c 19.1989(11)
_cell_measurement_reflns_used 36620
_cell_measurement_temperature 180(2)
_cell_measurement_theta_max 70.953
_cell_measurement_theta_min 4.025
_cell_volume 3723.3(4)
_computing_cell_refinement
;
X-Area Recipe 1.33.0.0 (STOE, 2015)
;
_computing_data_collection
;
X-Area Pilatus3_SV 1.31.127.0 (STOE, 2016)
;
_computing_data_reduction
;
STOE & Cie GmbH, X-Area, software package for collecting single-crystal or
multi-domain crystal data on STOE area-detector diffractometers, for image 
processing, for the correction and scaling of reflection intensities and 
for outlier rejection, version 1.77, Darmstadt 2016
;
_computing_molecular_graphics 'Diamond 2.1e (Brandenburg, 1999)'
_computing_publication_material 'WinGX 1.70.01 (Farrugia, 1999)'
_computing_structure_refinement 'SHELXL-2014/7 (Sheldrick, 2014)'
_computing_structure_solution 'SHELXS-97 (Sheldrick, 2008)'
_diffrn_ambient_temperature 180(2)
_diffrn_detector Pilatus300K
_diffrn_detector_area_resol_mean 5.81
_diffrn_detector_type 'DECTRIS PILATUS 300K'
_diffrn_measured_fraction_theta_full 0.992
_diffrn_measured_fraction_theta_max 0.989
_diffrn_measurement_details ' 3195 frames, detector distance = 60 mm'
_diffrn_measurement_device 'Eulerian 4-circle diffractometer'
_diffrn_measurement_device_type 'STOE STADIVARI'
_diffrn_measurement_method 'rotation method, \w scans'
_diffrn_radiation_monochromator 'Graded multilayer mirror'
_diffrn_radiation_polarisn_norm 270
_diffrn_radiation_type 'Cu K\a'
_diffrn_radiation_wavelength 1.54186
_diffrn_reflns_av_R_equivalents 0.0451
_diffrn_reflns_av_unetI/netI 0.0517
_diffrn_reflns_Laue_measured_fraction_full 0.992
_diffrn_reflns_Laue_measured_fraction_max 0.989
_diffrn_reflns_limit_h_max 6
_diffrn_reflns_limit_h_min -13
_diffrn_reflns_limit_k_max 22
_diffrn_reflns_limit_k_min -21
_diffrn_reflns_limit_l_max 23
_diffrn_reflns_limit_l_min -23
_diffrn_reflns_number 36620
_diffrn_reflns_point_group_measured_fraction_full 0.992
_diffrn_reflns_point_group_measured_fraction_max 0.989
_diffrn_reflns_theta_full 67.686
_diffrn_reflns_theta_max 70.953
_diffrn_reflns_theta_min 4.025
_diffrn_source 'GeniX 3D HF Cu'
_exptl_absorpt_coefficient_mu 15.360
_exptl_absorpt_correction_T_max 0.6030
_exptl_absorpt_correction_T_min 0.4903
_exptl_absorpt_correction_type integration
_exptl_absorpt_process_details
;
STOE X-Red32, absorption correction by Gaussian integration, analogous to
P. Coppens, "The Evaluation of Absorption and Extinction in Single-Crystal
Structure Analysis", published in
F. R. Ahmed (Editor), "Crystallographic Computing",
Munksgaard, Copenhagen (1970), 255 - 270
;
_exptl_crystal_colour colorless
_exptl_crystal_density_diffrn 2.258
_exptl_crystal_density_meas ?
_exptl_crystal_description prism
_exptl_crystal_F_000 2426
_exptl_crystal_size_max 0.040
_exptl_crystal_size_mid 0.020
_exptl_crystal_size_min 0.020
_refine_diff_density_max 1.416
_refine_diff_density_min -1.537
_refine_diff_density_rms 0.209
_refine_ls_extinction_method none
_refine_ls_goodness_of_fit_ref 0.981
_refine_ls_hydrogen_treatment constr
_refine_ls_matrix_type full
_refine_ls_number_parameters 979
_refine_ls_number_reflns 14209
_refine_ls_number_restraints 168
_refine_ls_restrained_S_all 0.976
_refine_ls_R_factor_all 0.0719
_refine_ls_R_factor_gt 0.0561
_refine_ls_shift/su_max 0.001
_refine_ls_shift/su_mean 0.000
_refine_ls_structure_factor_coef Fsqd
_refine_ls_weighting_details 'w=1/[\s^2^(Fo^2^)+(0.1148P)^2^] where P=(Fo^2^+2Fc^2^)/3'
_refine_ls_weighting_scheme calc
_refine_ls_wR_factor_gt 0.1533
_refine_ls_wR_factor_ref 0.1625
_reflns_Friedel_coverage 0.000
_reflns_number_gt 10370
_reflns_number_total 14209
_reflns_threshold_expression 'I > 2\s(I)'
_cod_data_source_file c8ce01064a2.cif
_cod_data_source_block 1
_cod_depositor_comments
;
The following automatic conversions were performed:

'_exptl_crystal_density_meas' value 'none' was changed to '?' - the
value is perceived as not measured.

Automatic conversion script
Id: cif_fix_values 4973 2017-02-22 13:04:09Z antanas 

 Adding full bibliography for 7231381.cif.
;
_cod_database_code 7231381
_shelx_shelxl_version_number 2014/7
_shelx_space_group_comment
;
The symmetry employed for this shelxl refinement is uniquely defined
by the following loop, which should always be used as a source of
symmetry information in preference to the above space-group names.
They are only intended as comments.
;
_shelx_estimated_absorpt_t_min 0.579
_shelx_estimated_absorpt_t_max 0.749

loop_
_space_group_symop_operation_xyz
'x, y, z'
'-x, -y, -z'

loop_
_atom_site_label
_atom_site_type_symbol
_atom_site_fract_x
_atom_site_fract_y
_atom_site_fract_z
_atom_site_U_iso_or_equiv
_atom_site_adp_type
_atom_site_occupancy
_atom_site_site_symmetry_order
_atom_site_calc_flag
_atom_site_refinement_flags_posn
_atom_site_refinement_flags_adp
_atom_site_refinement_flags_occupancy
_atom_site_disorder_assembly
_atom_site_disorder_group
Zr1 Zr 0.44841(6) 0.63645(4) 0.42434(4) 0.03204(15) Uani 1 1 d . . . . .
Zr2 Zr 0.20628(6) 0.76616(4) 0.48301(4) 0.03531(16) Uani 1 1 d . . . . .
Zr3 Zr 0.26717(7) 0.74902(4) 0.29953(4) 0.04159(18) Uani 1 1 d . . . . .
Zr4 Zr 0.56979(7) 0.78963(4) 0.26327(4) 0.04116(17) Uani 1 1 d . . . . .
Zr5 Zr 0.33567(7) 0.91439(4) 0.32481(4) 0.04276(18) Uani 1 1 d . . . . .
Zr6 Zr 0.51344(6) 0.80761(4) 0.44730(4) 0.03479(16) Uani 1 1 d . . . . .
Zr7 Zr 0.44008(6) 0.54259(4) 0.62204(4) 0.03061(15) Uani 1 1 d . . . . .
Zr8 Zr 0.19775(6) 0.67433(4) 0.67707(4) 0.03370(16) Uani 1 1 d . . . . .
Zr9 Zr 0.24987(6) 0.50465(4) 0.81245(4) 0.03502(16) Uani 1 1 d . . . . .
Zr10 Zr 0.55284(6) 0.54346(4) 0.77742(4) 0.03476(16) Uani 1 1 d . . . . .
Zr11 Zr 0.31508(6) 0.67508(4) 0.82668(4) 0.03814(17) Uani 1 1 d . . . . .
Zr12 Zr 0.50526(6) 0.71434(4) 0.64162(4) 0.03322(16) Uani 1 1 d . . . . .
Zr13 Zr 0.70256(6) 0.52912(4) 0.47683(4) 0.03346(16) Uani 1 1 d . . . . .
O1 O 0.2517(5) 0.6738(3) 0.4194(3) 0.0359(12) Uani 1 1 d . . . . .
O2 O 0.4417(5) 0.7065(3) 0.3137(3) 0.0395(12) Uani 1 1 d . . . . .
O3 O 0.5941(5) 0.7207(3) 0.3783(3) 0.0368(12) Uani 1 1 d . . . . .
O4 O 0.3875(5) 0.7280(3) 0.4705(3) 0.0333(11) Uani 1 1 d . . . . .
O5 O 0.2350(5) 0.8192(3) 0.3666(3) 0.0410(13) Uani 1 1 d . . . . .
O6 O 0.3919(6) 0.8462(4) 0.2413(4) 0.0469(14) Uani 1 1 d . . . . .
O7 O 0.4961(5) 0.8537(3) 0.3365(3) 0.0405(13) Uani 1 1 d . . . . .
O8 O 0.3238(5) 0.8641(3) 0.4527(4) 0.0401(13) Uani 1 1 d . . . . .
O9 O 0.2416(4) 0.5451(3) 0.6898(3) 0.0341(12) Uani 1 1 d . . . . .
O10 O 0.4268(5) 0.5032(3) 0.7409(3) 0.0338(11) Uani 1 1 d . . . . .
O11 O 0.5834(5) 0.5920(3) 0.6498(3) 0.0328(11) Uani 1 1 d . . . . .
O12 O 0.3809(4) 0.6533(3) 0.6277(3) 0.0331(11) Uani 1 1 d . . . . .
O13 O 0.2240(5) 0.6186(3) 0.7847(3) 0.0381(12) Uani 1 1 d . . . . .
O14 O 0.3740(5) 0.5516(3) 0.8621(3) 0.0367(12) Uani 1 1 d . . . . .
O15 O 0.4832(5) 0.6544(3) 0.7559(3) 0.0367(12) Uani 1 1 d . . . . .
O16 O 0.3160(5) 0.7437(3) 0.7049(3) 0.0366(12) Uani 1 1 d . . . . .
O17 O 0.5563(5) 0.5987(4) 0.5088(3) 0.0470(15) Uani 1 1 d . . . . .
O18 O 0.3393(5) 0.5689(4) 0.5333(3) 0.0432(14) Uani 1 1 d . . . . .
O19 O 0.6122(6) 0.5654(4) 0.3834(4) 0.0563(18) Uani 1 1 d . . . . .
O20 O 0.6037(6) 0.4660(4) 0.5901(4) 0.0524(17) Uani 1 1 d . . . . .
O21 O 0.1579(5) 0.6624(3) 0.5770(3) 0.0380(12) Uani 1 1 d . . . . .
O22 O 0.1816(5) 0.7808(3) 0.5926(3) 0.0365(12) Uani 1 1 d . . . . .
O23 O 0.6107(5) 0.7248(3) 0.5238(3) 0.0360(12) Uani 1 1 d . . . . .
O24 O 0.4574(5) 0.8163(3) 0.5619(3) 0.0381(12) Uani 1 1 d . . . . .
C1 C -0.0027(9) 0.7340(5) 0.4191(6) 0.049(2) Uani 1 1 d . . . . .
H1 H -0.0872 0.7276 0.4273 0.059 Uiso 1 1 calc R U . . .
O25 O 0.0275(5) 0.7416(4) 0.4750(4) 0.0449(14) Uani 1 1 d . . . . .
O26 O 0.0631(5) 0.7339(4) 0.3550(4) 0.0485(15) Uani 1 1 d . . . . .
C2 C 0.0805(9) 0.9392(6) 0.4397(6) 0.052(2) Uani 1 1 d . . . . .
H2 H 0.0099 0.9715 0.4502 0.063 Uiso 1 1 calc R U . . .
O27 O 0.0750(6) 0.8715(4) 0.4813(4) 0.0467(14) Uani 1 1 d . . . . .
O28 O 0.1685(6) 0.9687(3) 0.3861(4) 0.0480(15) Uani 1 1 d . . . . .
C3 C 0.4841(9) 0.9912(6) 0.3985(6) 0.052(2) Uani 1 1 d . . . . .
H3 H 0.5067 1.0363 0.4025 0.063 Uiso 1 1 calc R U . . .
O29 O 0.4088(6) 0.9991(3) 0.3591(4) 0.0510(16) Uani 1 1 d . . . . .
O30 O 0.5320(5) 0.9316(3) 0.4324(4) 0.0455(14) Uani 1 1 d . . . . .
C4 C 0.7742(8) 0.8374(6) 0.3264(6) 0.052(2) Uani 1 1 d . . . . .
H4 H 0.8549 0.8528 0.3152 0.062 Uiso 1 1 calc R U . . .
O31 O 0.7471(6) 0.8239(4) 0.2720(4) 0.0495(15) Uani 1 1 d . . . . .
O32 O 0.7121(5) 0.8334(3) 0.3904(4) 0.0461(14) Uani 1 1 d . . . . .
C5 C 0.4630(13) 0.7584(7) 0.1380(7) 0.068(3) Uani 1 1 d . . . . .
H5 H 0.4758 0.7603 0.0863 0.082 Uiso 1 1 calc R U . . .
O33 O 0.3555(8) 0.7437(4) 0.1800(4) 0.0633(19) Uani 1 1 d . . . . .
O34 O 0.5561(7) 0.7709(5) 0.1559(4) 0.067(2) Uani 1 1 d . . . . .
C6 C 0.5685(13) 0.9659(6) 0.1725(8) 0.060(2) Uani 0.6 1 d D U P A -1
H6 H 0.6041 1.0061 0.1300 0.071 Uiso 0.6 1 calc R U P A -1
O35 O 0.6187(15) 0.9008(7) 0.1752(10) 0.058(3) Uani 0.6 1 d D U P A -1
O36 O 0.4761(11) 0.9833(6) 0.2203(7) 0.059(2) Uani 0.6 1 d D U P A -1
C7 C 0.131(2) 0.9041(12) 0.2311(16) 0.067(4) Uani 0.4 1 d D U P A -2
H7 H 0.0643 0.9285 0.2104 0.081 Uiso 0.4 1 calc R U P A -2
O37 O 0.157(5) 0.8359(13) 0.233(3) 0.066(5) Uani 0.4 1 d D U P A -2
O38 O 0.184(2) 0.9433(10) 0.2544(12) 0.068(4) Uani 0.4 1 d D U P A -2
O1W O 0.640(3) 0.8762(14) 0.1612(15) 0.071(7) Uani 0.4 1 d . . P A -3
O2W O 0.409(2) 0.9963(14) 0.2217(13) 0.079(4) Uani 0.4 1 d . U P A -3
O3W O 0.164(3) 0.8249(14) 0.2197(17) 0.077(6) Uani 0.6 1 d . . P A -3
O4W O 0.2352(15) 0.9772(9) 0.2416(8) 0.076(4) Uani 0.6 1 d . U P A -3
C8 C -0.0137(8) 0.5594(5) 0.7778(5) 0.046(2) Uani 1 1 d . . . . .
H8 H -0.0976 0.5493 0.7895 0.056 Uiso 1 1 calc R U . . .
O39 O 0.0194(5) 0.6196(4) 0.7273(4) 0.0448(14) Uani 1 1 d . . . . .
O40 O 0.0516(5) 0.5103(4) 0.8151(4) 0.0430(14) Uani 1 1 d . . . . .
C9 C 0.0703(9) 0.7711(6) 0.7972(6) 0.054(2) Uani 1 1 d . . . . .
H9 H 0.0070 0.8068 0.8107 0.065 Uiso 1 1 calc R U . . .
O41 O 0.0654(5) 0.7476(4) 0.7452(4) 0.0462(14) Uani 1 1 d . . . . .
O42 O 0.1514(6) 0.7530(4) 0.8351(4) 0.0513(16) Uani 1 1 d . . . . .
C10 C 0.4727(8) 0.8245(5) 0.7484(5) 0.044(2) Uani 1 1 d . . . . .
H10 H 0.4935 0.8698 0.7530 0.052 Uiso 1 1 calc R U . . .
O43 O 0.5276(5) 0.8085(3) 0.6884(3) 0.0428(13) Uani 1 1 d . . . . .
O44 O 0.3933(6) 0.7878(4) 0.8032(4) 0.0493(15) Uani 1 1 d . . . . .
C11 C 0.7671(9) 0.6621(6) 0.6809(6) 0.056(3) Uani 1 1 d . . . . .
H11 H 0.8507 0.6721 0.6704 0.067 Uiso 1 1 calc R U . . .
O45 O 0.7027(5) 0.7107(3) 0.6434(4) 0.0458(14) Uani 1 1 d . . . . .
O46 O 0.7317(5) 0.6013(4) 0.7313(4) 0.0468(15) Uani 1 1 d . . . . .
C12 C 0.4298(9) 0.3906(6) 0.9005(5) 0.052(2) Uani 1 1 d . . . . .
H12 H 0.4399 0.3463 0.9400 0.062 Uiso 1 1 calc R U . . .
O47 O 0.3233(6) 0.4065(4) 0.8917(3) 0.0460(14) Uani 1 1 d . . . . .
O48 O 0.5253(6) 0.4262(4) 0.8632(3) 0.0458(14) Uani 1 1 d . . . . .
C13 C 0.1257(9) 0.5563(6) 0.9617(6) 0.053(2) Uani 1 1 d . . . . .
H13 H 0.0741 0.5444 1.0119 0.064 Uiso 1 1 calc R U . . .
O49 O 0.1410(6) 0.5074(4) 0.9274(3) 0.0486(15) Uani 1 1 d . . . . .
O50 O 0.1723(6) 0.6200(4) 0.9358(4) 0.0525(16) Uani 1 1 d . . . . .
C14A C 0.2485(16) 0.3323(5) 0.8092(6) 0.042(4) Uani 0.5 1 d D . P . .
H14A H 0.2449 0.3079 0.8619 0.050 Uiso 0.5 1 d R U P . .
C14B C 0.3046(9) 0.3571(6) 0.7672(10) 0.045(4) Uani 0.5 1 d D . P . .
H14B H 0.3876 0.3709 0.7546 0.054 Uiso 0.5 1 d R U P . .
O51 O 0.2175(5) 0.4016(3) 0.7885(4) 0.0469(15) Uani 1 1 d D . . . .
O52 O 0.2850(6) 0.2943(4) 0.7626(4) 0.0504(15) Uani 1 1 d D . . . .
C15A C 0.6806(9) 0.4036(6) 0.7261(10) 0.0523(13) Uani 0.6 1 d D U P . .
H15A H 0.5990 0.3871 0.7400 0.063 Uiso 0.6 1 d R U P . .
C15B C 0.744(2) 0.3996(6) 0.7518(8) 0.0516(13) Uani 0.4 1 d D U P . .
H15B H 0.7582 0.3786 0.8015 0.062 Uiso 0.4 1 d R U P . .
O53 O 0.6981(6) 0.4660(3) 0.7325(4) 0.0523(12) Uani 1 1 d D U . . .
O54 O 0.7709(6) 0.3603(4) 0.7062(4) 0.0512(12) Uani 1 1 d D U . . .
C16 C 0.6296(12) 0.5032(8) 0.9364(7) 0.075(4) Uani 1 1 d . . . . .
H16 H 0.6209 0.4508 0.9475 0.090 Uiso 1 1 calc R U . . .
O55 O 0.6210(7) 0.5459(4) 0.8717(3) 0.0537(17) Uani 1 1 d . . . . .
O56 O 0.6486(9) 0.5257(5) 0.9864(5) 0.083(3) Uani 1 1 d . . . . .
C17A C 0.3880(13) 0.7212(16) 0.9560(16) 0.060(2) Uani 0.3 1 d D U P B 4
H17A H 0.3078 0.7418 0.9753 0.072 Uiso 0.25 1 d R U P B 4
C17B C 0.4728(13) 0.694(2) 0.925(2) 0.060(2) Uani 0.2 1 d D U P B 4
H17B H 0.5534 0.6780 0.9007 0.072 Uiso 0.25 1 d R U P B 4
O57 O 0.3714(13) 0.6790(10) 0.9202(15) 0.059(2) Uani 0.5 1 d D U P B 4
O58 O 0.4893(13) 0.7370(8) 0.9604(8) 0.061(2) Uani 0.5 1 d D U P B 4
O5W O 0.4047(15) 0.6635(10) 0.9197(15) 0.057(2) Uani 0.5 1 d D U P B 5
C18 C 0.8800(9) 0.6009(6) 0.3577(6) 0.049(2) Uani 1 1 d . . . . .
H18 H 0.9408 0.6270 0.3153 0.059 Uiso 1 1 calc R U . . .
O59 O 0.8041(5) 0.6366(3) 0.3989(4) 0.0441(14) Uani 1 1 d . . . . .
O60 O 0.8742(5) 0.5295(4) 0.3734(3) 0.0419(13) Uani 1 1 d . . . . .
C19 C 0.8636(9) 0.5110(6) 0.5589(6) 0.054(2) Uani 1 1 d . . . . .
H19 H 0.9169 0.5031 0.5910 0.065 Uiso 1 1 calc R U . . .
O61 O 0.7941(5) 0.5703(4) 0.5498(3) 0.0424(13) Uani 1 1 d . . . . .
O62 O 0.8638(6) 0.4606(4) 0.5253(4) 0.0504(15) Uani 1 1 d . . . . .
C20A C 0.217(2) 0.9401(9) 0.6306(9) 0.083(3) Uiso 0.6 1 d D U P C -4
H20A H 0.1855 0.9887 0.6349 0.100 Uiso 0.6 1 calc R U P C -4
O63A O 0.2523(14) 0.8956(9) 0.6867(8) 0.085(3) Uiso 0.6 1 d D U P C -4
O64A O 0.2200(15) 0.9271(9) 0.5696(8) 0.085(3) Uiso 0.6 1 d D U P C -4
C20B C 0.236(3) 0.9518(14) 0.5993(13) 0.084(3) Uiso 0.4 1 d D U P D -5
H20B H 0.1911 0.9893 0.6214 0.101 Uiso 0.4 1 calc R U P D -5
O63B O 0.282(2) 0.8960(13) 0.6425(11) 0.084(3) Uiso 0.4 1 d D U P D -5
O64B O 0.245(2) 0.9628(13) 0.5295(11) 0.088(3) Uiso 0.4 1 d D U P D -5
C21A C 0.2388(12) 1.1245(12) 0.3945(7) 0.093(3) Uiso 0.7 1 d D U P E -6
H21A H 0.3164 1.1152 0.3626 0.111 Uiso 0.7 1 calc R U P E -6
O65A O 0.2343(12) 1.1155(8) 0.4637(7) 0.091(3) Uiso 0.7 1 d D U P E -6
O66A O 0.1500(13) 1.1445(9) 0.3641(8) 0.096(3) Uiso 0.7 1 d D U P E -6
C21B C 0.096(2) 1.164(3) 0.390(2) 0.094(3) Uiso 0.3 1 d D U P F -7
H21B H 0.0103 1.1715 0.4093 0.113 Uiso 0.3 1 calc R U P F -7
O65B O 0.163(3) 1.1667(19) 0.4313(16) 0.091(3) Uiso 0.3 1 d D U P F -7
O66B O 0.132(3) 1.151(2) 0.3262(17) 0.099(3) Uiso 0.3 1 d D U P F -7
C22 C 0.738(2) 0.674(2) 0.8994(16) 0.149(7) Uiso 0.5 1 d D U P . .
H22 H 0.6644 0.6535 0.9341 0.179 Uiso 0.5 1 calc R U P . .
O67 O 0.834(3) 0.6579(16) 0.9228(15) 0.148(8) Uiso 0.5 1 d D U P . .
O68 O 0.730(2) 0.7150(17) 0.8339(16) 0.153(8) Uiso 0.5 1 d D U P . .

loop_
_atom_site_aniso_label
_atom_site_aniso_U_11
_atom_site_aniso_U_22
_atom_site_aniso_U_33
_atom_site_aniso_U_23
_atom_site_aniso_U_13
_atom_site_aniso_U_12
Zr1 0.0357(3) 0.0315(3) 0.0324(3) -0.0070(3) -0.0165(2) -0.0023(3)
Zr2 0.0368(3) 0.0339(4) 0.0407(4) -0.0108(3) -0.0191(3) -0.0003(3)
Zr3 0.0510(4) 0.0387(4) 0.0425(4) -0.0102(3) -0.0274(3) 0.0022(3)
Zr4 0.0486(4) 0.0387(4) 0.0352(4) -0.0047(3) -0.0156(3) -0.0034(3)
Zr5 0.0515(4) 0.0339(4) 0.0442(4) -0.0048(3) -0.0229(3) -0.0002(3)
Zr6 0.0378(3) 0.0321(4) 0.0363(4) -0.0053(3) -0.0161(3) -0.0047(3)
Zr7 0.0330(3) 0.0322(3) 0.0303(3) -0.0079(3) -0.0141(2) -0.0038(3)
Zr8 0.0341(3) 0.0353(4) 0.0355(3) -0.0102(3) -0.0144(3) -0.0029(3)
Zr9 0.0380(3) 0.0373(4) 0.0322(3) -0.0081(3) -0.0130(3) -0.0065(3)
Zr10 0.0389(3) 0.0362(4) 0.0337(3) -0.0074(3) -0.0181(3) -0.0046(3)
Zr11 0.0444(4) 0.0398(4) 0.0355(4) -0.0127(3) -0.0148(3) -0.0057(3)
Zr12 0.0354(3) 0.0325(4) 0.0354(3) -0.0071(3) -0.0166(3) -0.0049(3)
Zr13 0.0355(3) 0.0344(4) 0.0350(3) -0.0091(3) -0.0162(2) -0.0037(3)
O1 0.042(3) 0.031(3) 0.041(3) -0.007(2) -0.026(2) 0.004(2)
O2 0.048(3) 0.039(3) 0.034(3) -0.006(2) -0.020(2) -0.002(3)
O3 0.042(3) 0.036(3) 0.032(3) -0.002(2) -0.015(2) -0.009(2)
O4 0.040(3) 0.028(3) 0.034(3) -0.004(2) -0.019(2) -0.003(2)
O5 0.043(3) 0.037(3) 0.046(3) -0.007(3) -0.026(3) 0.004(2)
O6 0.054(4) 0.042(4) 0.045(4) -0.006(3) -0.021(3) 0.001(3)
O7 0.049(3) 0.037(3) 0.035(3) -0.001(2) -0.019(2) -0.006(3)
O8 0.038(3) 0.030(3) 0.055(4) -0.006(3) -0.025(3) 0.002(2)
O9 0.028(2) 0.042(3) 0.037(3) -0.013(2) -0.011(2) -0.003(2)
O10 0.038(3) 0.034(3) 0.033(3) -0.007(2) -0.017(2) -0.005(2)
O11 0.038(3) 0.032(3) 0.033(3) -0.004(2) -0.022(2) -0.004(2)
O12 0.034(3) 0.034(3) 0.034(3) -0.007(2) -0.015(2) -0.005(2)
O13 0.035(3) 0.049(4) 0.034(3) -0.016(3) -0.008(2) -0.007(2)
O14 0.040(3) 0.035(3) 0.038(3) -0.009(2) -0.017(2) -0.001(2)
O15 0.043(3) 0.035(3) 0.036(3) -0.007(2) -0.021(2) -0.004(2)
O16 0.035(3) 0.039(3) 0.042(3) -0.014(3) -0.019(2) -0.001(2)
O17 0.033(3) 0.069(4) 0.027(3) 0.001(3) -0.011(2) 0.006(3)
O18 0.049(3) 0.054(4) 0.029(3) -0.002(3) -0.016(2) -0.019(3)
O19 0.055(4) 0.050(4) 0.089(5) -0.038(4) -0.046(4) 0.015(3)
O20 0.062(4) 0.038(3) 0.049(4) -0.014(3) 0.006(3) -0.017(3)
O21 0.046(3) 0.036(3) 0.034(3) -0.008(2) -0.014(2) -0.006(2)
O22 0.043(3) 0.031(3) 0.040(3) -0.009(2) -0.023(2) 0.002(2)
O23 0.038(3) 0.035(3) 0.036(3) -0.004(2) -0.018(2) -0.003(2)
O24 0.048(3) 0.033(3) 0.036(3) -0.006(2) -0.018(2) -0.003(2)
C1 0.050(5) 0.044(5) 0.066(6) -0.017(5) -0.034(5) 0.001(4)
O25 0.040(3) 0.044(4) 0.060(4) -0.015(3) -0.028(3) 0.000(3)
O26 0.041(3) 0.054(4) 0.061(4) -0.019(3) -0.030(3) 0.006(3)
C2 0.053(5) 0.044(6) 0.065(6) -0.018(5) -0.022(5) 0.001(4)
O27 0.048(3) 0.042(4) 0.052(4) -0.009(3) -0.022(3) 0.000(3)
O28 0.047(3) 0.035(3) 0.061(4) -0.008(3) -0.021(3) 0.002(3)
C3 0.052(5) 0.040(5) 0.071(7) -0.010(5) -0.030(5) -0.006(4)
O29 0.059(4) 0.032(3) 0.063(4) -0.007(3) -0.022(3) -0.009(3)
O30 0.046(3) 0.036(3) 0.058(4) -0.008(3) -0.024(3) -0.002(3)
C4 0.043(5) 0.061(6) 0.048(6) -0.006(5) -0.008(4) -0.020(4)
O31 0.050(3) 0.045(4) 0.050(4) -0.007(3) -0.011(3) -0.009(3)
O32 0.041(3) 0.036(3) 0.060(4) -0.006(3) -0.018(3) -0.008(3)
C5 0.105(10) 0.064(7) 0.047(6) -0.020(5) -0.035(6) 0.003(7)
O33 0.093(6) 0.060(5) 0.043(4) -0.012(3) -0.028(4) -0.008(4)
O34 0.081(5) 0.079(5) 0.043(4) -0.020(4) -0.025(4) 0.015(4)
C6 0.068(5) 0.043(5) 0.051(5) 0.005(4) -0.006(4) -0.014(4)
O35 0.067(6) 0.042(5) 0.049(5) 0.005(4) -0.006(4) -0.014(4)
O36 0.069(5) 0.044(5) 0.051(5) 0.004(4) -0.006(4) -0.014(4)
C7 0.105(11) 0.047(7) 0.058(9) 0.001(7) -0.050(8) -0.008(8)
O37 0.104(11) 0.047(7) 0.057(9) 0.001(7) -0.051(8) -0.008(8)
O38 0.105(11) 0.047(7) 0.059(9) 0.001(7) -0.049(8) -0.009(8)
O1W 0.085(16) 0.063(16) 0.057(14) 0.003(11) -0.029(12) 0.000(13)
O2W 0.093(9) 0.081(10) 0.059(8) -0.011(7) -0.038(7) 0.022(8)
O3W 0.060(9) 0.102(14) 0.074(15) -0.019(9) -0.036(9) 0.002(9)
O4W 0.090(9) 0.081(9) 0.056(7) -0.013(7) -0.041(7) 0.023(7)
C8 0.037(4) 0.049(6) 0.052(5) -0.014(4) -0.008(4) -0.011(4)
O39 0.034(3) 0.050(4) 0.053(4) -0.014(3) -0.014(2) -0.008(3)
O40 0.032(3) 0.048(4) 0.049(3) -0.007(3) -0.015(2) -0.008(3)
C9 0.054(5) 0.056(6) 0.056(6) -0.028(5) -0.013(4) 0.009(5)
O41 0.038(3) 0.055(4) 0.050(4) -0.021(3) -0.013(2) 0.002(3)
O42 0.058(4) 0.051(4) 0.048(4) -0.022(3) -0.014(3) 0.006(3)
C10 0.054(5) 0.037(5) 0.044(5) -0.008(4) -0.018(4) -0.012(4)
O43 0.048(3) 0.041(3) 0.046(3) -0.011(3) -0.021(3) -0.009(3)
O44 0.068(4) 0.039(3) 0.053(4) -0.016(3) -0.030(3) -0.008(3)
C11 0.044(5) 0.052(6) 0.071(7) -0.001(5) -0.029(5) -0.012(4)
O45 0.040(3) 0.044(4) 0.056(4) -0.005(3) -0.023(3) -0.013(3)
O46 0.041(3) 0.047(4) 0.056(4) -0.001(3) -0.028(3) -0.011(3)
C12 0.069(6) 0.049(6) 0.037(5) 0.002(4) -0.019(4) -0.021(5)
O47 0.054(4) 0.046(4) 0.041(3) -0.006(3) -0.022(3) -0.007(3)
O48 0.052(3) 0.044(4) 0.041(3) -0.002(3) -0.023(3) -0.002(3)
C13 0.052(5) 0.063(7) 0.041(5) -0.017(5) -0.002(4) -0.009(5)
O49 0.053(3) 0.061(4) 0.034(3) -0.018(3) -0.005(3) -0.012(3)
O50 0.061(4) 0.057(4) 0.037(3) -0.015(3) -0.002(3) -0.013(3)
C14A 0.050(10) 0.033(9) 0.052(11) -0.014(8) -0.032(9) 0.011(8)
C14B 0.052(11) 0.044(11) 0.034(10) -0.008(8) -0.009(8) -0.001(8)
O51 0.052(3) 0.038(3) 0.060(4) -0.014(3) -0.027(3) -0.005(3)
O52 0.049(3) 0.057(4) 0.050(4) -0.022(3) -0.014(3) 0.001(3)
C15A 0.062(3) 0.044(3) 0.053(3) -0.013(2) -0.019(2) -0.001(2)
C15B 0.061(3) 0.043(3) 0.052(3) -0.014(2) -0.019(2) -0.001(2)
O53 0.061(3) 0.043(3) 0.053(3) -0.012(2) -0.018(2) 0.000(2)
O54 0.062(3) 0.043(3) 0.052(3) -0.015(2) -0.020(2) -0.002(2)
C16 0.086(8) 0.092(9) 0.059(7) -0.016(7) -0.031(6) -0.030(7)
O55 0.077(4) 0.058(4) 0.035(3) -0.002(3) -0.034(3) -0.017(3)
O56 0.105(7) 0.097(7) 0.062(5) -0.024(5) -0.040(5) -0.018(6)
C17A 0.091(7) 0.050(5) 0.052(4) -0.012(4) -0.043(5) -0.003(4)
C17B 0.091(7) 0.050(5) 0.052(4) -0.012(4) -0.043(5) -0.003(4)
O57 0.090(7) 0.049(5) 0.051(4) -0.013(4) -0.044(5) -0.003(4)
O58 0.092(7) 0.052(5) 0.053(4) -0.012(4) -0.043(5) -0.003(4)
O5W 0.090(7) 0.048(6) 0.051(4) -0.013(4) -0.044(5) -0.004(4)
C18 0.051(5) 0.052(6) 0.047(5) -0.010(4) -0.020(4) -0.009(4)
O59 0.043(3) 0.041(3) 0.051(4) -0.009(3) -0.015(3) -0.014(3)
O60 0.033(3) 0.053(4) 0.040(3) -0.011(3) -0.010(2) -0.006(3)
C19 0.054(5) 0.068(7) 0.054(6) -0.033(5) -0.014(4) -0.008(5)
O61 0.044(3) 0.045(4) 0.046(3) -0.012(3) -0.023(3) -0.006(3)
O62 0.045(3) 0.057(4) 0.053(4) -0.014(3) -0.024(3) 0.003(3)

loop_
_atom_type_symbol
_atom_type_description
_atom_type_scat_dispersion_real
_atom_type_scat_dispersion_imag
_atom_type_scat_source
C C 0.0181 0.0091 'International Tables Vol C Tables 4.2.6.8 and 6.1.1.4'
H H 0.0000 0.0000 'International Tables Vol C Tables 4.2.6.8 and 6.1.1.4'
O O 0.0492 0.0322 'International Tables Vol C Tables 4.2.6.8 and 6.1.1.4'
Zr Zr -0.1862 2.2449 'International Tables Vol C Tables 4.2.6.8 and 6.1.1.4'

loop_
_exptl_crystal_face_index_h
_exptl_crystal_face_index_k
_exptl_crystal_face_index_l
_exptl_crystal_face_perp_dist
1 3 2 0.0070
3 -4 1 0.0300
-5 4 -2 0.0210
1 1 -5 0.0300
-1 -1 5 0.0050
-1 -3 -2 0.0140
3 7 1 0.0080
-3 -6 4 0.0040

loop_
_geom_angle_atom_site_label_1
_geom_angle_atom_site_label_2
_geom_angle_atom_site_label_3
_geom_angle
_geom_angle_site_symmetry_1
_geom_angle_site_symmetry_3
O4 Zr1 O2 91.5(2) . .
O4 Zr1 O18 84.8(2) . .
O2 Zr1 O18 144.3(2) . .
O4 Zr1 O17 84.9(2) . .
O2 Zr1 O17 145.7(2) . .
O18 Zr1 O17 69.4(2) . .
O4 Zr1 O20 145.9(2) . 2_666
O2 Zr1 O20 95.2(2) . 2_666
O18 Zr1 O20 70.5(2) . 2_666
O17 Zr1 O20 106.8(3) . 2_666
O4 Zr1 O19 144.7(2) . .
O2 Zr1 O19 94.9(3) . .
O18 Zr1 O19 108.5(3) . .
O17 Zr1 O19 70.6(2) . .
O20 Zr1 O19 68.0(2) 2_666 .
O4 Zr1 O3 70.6(2) . .
O2 Zr1 O3 69.4(2) . .
O18 Zr1 O3 140.1(2) . .
O17 Zr1 O3 77.3(2) . .
O20 Zr1 O3 142.6(2) 2_666 .
O19 Zr1 O3 79.3(2) . .
O4 Zr1 O1 69.92(19) . .
O2 Zr1 O1 69.2(2) . .
O18 Zr1 O1 76.2(2) . .
O17 Zr1 O1 138.9(2) . .
O20 Zr1 O1 81.3(2) 2_666 .
O19 Zr1 O1 144.2(2) . .
O3 Zr1 O1 120.6(2) . .
O4 Zr2 O5 92.0(2) . .
O4 Zr2 O22 95.3(2) . .
O5 Zr2 O22 145.9(2) . .
O4 Zr2 O21 88.2(2) . .
O5 Zr2 O21 146.7(2) . .
O22 Zr2 O21 66.9(2) . .
O4 Zr2 O25 143.5(2) . .
O5 Zr2 O25 84.1(2) . .
O22 Zr2 O25 108.1(2) . .
O21 Zr2 O25 76.4(2) . .
O4 Zr2 O8 70.4(2) . .
O5 Zr2 O8 72.2(2) . .
O22 Zr2 O8 79.1(2) . .
O21 Zr2 O8 137.8(2) . .
O25 Zr2 O8 140.3(2) . .
O4 Zr2 O27 143.9(2) . .
O5 Zr2 O27 78.4(2) . .
O22 Zr2 O27 76.2(2) . .
O21 Zr2 O27 118.6(2) . .
O25 Zr2 O27 70.8(2) . .
O8 Zr2 O27 73.5(2) . .
O4 Zr2 O1 69.49(19) . .
O5 Zr2 O1 71.3(2) . .
O22 Zr2 O1 142.1(2) . .
O21 Zr2 O1 77.8(2) . .
O25 Zr2 O1 74.9(2) . .
O8 Zr2 O1 123.5(2) . .
O27 Zr2 O1 135.9(2) . .
O5 Zr3 O2 97.0(2) . .
O5 Zr3 O54 145.1(2) . 2_666
O2 Zr3 O54 90.5(2) . 2_666
O5 Zr3 O37 84.6(8) . .
O2 Zr3 O37 147.4(14) . .
O54 Zr3 O37 106.7(6) 2_666 .
O5 Zr3 O3W 93.8(5) . .
O2 Zr3 O3W 144.9(8) . .
O54 Zr3 O3W 99.4(6) 2_666 .
O5 Zr3 O33 142.2(3) . .
O2 Zr3 O33 81.9(3) . .
O54 Zr3 O33 72.5(3) 2_666 .
O37 Zr3 O33 77.5(12) . .
O3W Zr3 O33 69.5(7) . .
O5 Zr3 O1 73.7(2) . .
O2 Zr3 O1 70.1(2) . .
O54 Zr3 O1 77.0(2) 2_666 .
O37 Zr3 O1 139.9(14) . .
O3W Zr3 O1 144.9(8) . .
O33 Zr3 O1 138.0(2) . .
O5 Zr3 O6 70.8(2) . .
O2 Zr3 O6 73.5(2) . .
O54 Zr3 O6 143.5(2) 2_666 .
O37 Zr3 O6 76.5(11) . .
O3W Zr3 O6 78.9(8) . .
O33 Zr3 O6 72.8(3) . .
O1 Zr3 O6 124.5(2) . .
O5 Zr3 O26 80.3(2) . .
O2 Zr3 O26 142.7(2) . .
O54 Zr3 O26 73.4(2) 2_666 .
O37 Zr3 O26 69.7(14) . .
O3W Zr3 O26 72.0(8) . .
O33 Zr3 O26 122.4(3) . .
O1 Zr3 O26 73.5(2) . .
O6 Zr3 O26 137.1(2) . .
O7 Zr4 O2 96.6(2) . .
O7 Zr4 O1W 100.1(7) . .
O2 Zr4 O1W 143.5(9) . .
O7 Zr4 O52 143.7(2) . 2_666
O2 Zr4 O52 90.8(2) . 2_666
O1W Zr4 O52 94.6(7) . 2_666
O7 Zr4 O6 70.9(2) . .
O2 Zr4 O6 74.0(2) . .
O1W Zr4 O6 81.1(8) . .
O52 Zr4 O6 144.7(2) 2_666 .
O7 Zr4 O3 72.8(2) . .
O2 Zr4 O3 70.0(2) . .
O1W Zr4 O3 146.2(9) . .
O52 Zr4 O3 76.6(2) 2_666 .
O6 Zr4 O3 124.4(2) . .
O7 Zr4 O35 84.8(4) . .
O2 Zr4 O35 146.2(6) . .
O52 Zr4 O35 108.0(3) 2_666 .
O6 Zr4 O35 74.6(5) . .
O3 Zr4 O35 140.7(6) . .
O7 Zr4 O34 142.8(3) . .
O2 Zr4 O34 82.4(3) . .
O1W Zr4 O34 64.8(8) . .
O52 Zr4 O34 73.4(3) 2_666 .
O6 Zr4 O34 73.1(3) . .
O3 Zr4 O34 138.6(3) . .
O35 Zr4 O34 76.7(5) . .
O7 Zr4 O31 81.4(2) . .
O2 Zr4 O31 142.5(2) . .
O1W Zr4 O31 72.5(9) . .
O52 Zr4 O31 71.6(2) 2_666 .
O6 Zr4 O31 137.4(2) . .
O3 Zr4 O31 73.7(2) . .
O35 Zr4 O31 71.2(6) . .
O34 Zr4 O31 121.2(3) . .
O7 Zr5 O5 93.3(2) . .
O7 Zr5 O2W 97.2(7) . .
O5 Zr5 O2W 140.9(7) . .
O7 Zr5 O4W 143.2(4) . .
O5 Zr5 O4W 96.3(5) . .
O2W Zr5 O4W 55.0(8) . .
O7 Zr5 O28 143.6(2) . .
O5 Zr5 O28 85.0(2) . .
O2W Zr5 O28 106.9(7) . .
O4W Zr5 O28 72.8(4) . .
O7 Zr5 O29 84.7(2) . .
O5 Zr5 O29 143.5(2) . .
O2W Zr5 O29 75.1(7) . .
O4W Zr5 O29 107.0(5) . .
O28 Zr5 O29 75.9(2) . .
O7 Zr5 O6 70.8(2) . .
O5 Zr5 O6 70.5(2) . .
O2W Zr5 O6 77.8(7) . .
O4W Zr5 O6 79.2(4) . .
O28 Zr5 O6 140.3(2) . .
O29 Zr5 O6 140.5(2) . .
O7 Zr5 O8 71.7(2) . .
O5 Zr5 O8 71.4(2) . .
O2W Zr5 O8 147.4(7) . .
O4W Zr5 O8 144.8(4) . .
O28 Zr5 O8 73.3(2) . .
O29 Zr5 O8 73.4(2) . .
O6 Zr5 O8 123.7(2) . .
O7 Zr5 O36 78.3(4) . .
O5 Zr5 O36 143.9(3) . .
O28 Zr5 O36 122.2(3) . .
O29 Zr5 O36 71.3(4) . .
O6 Zr5 O36 73.6(3) . .
O8 Zr5 O36 135.2(4) . .
O7 Zr5 O38 144.1(6) . .
O5 Zr5 O38 75.5(5) . .
O28 Zr5 O38 70.5(6) . .
O29 Zr5 O38 124.3(5) . .
O6 Zr5 O38 73.3(6) . .
O8 Zr5 O38 132.3(6) . .
O4 Zr6 O7 91.3(2) . .
O4 Zr6 O24 93.2(2) . .
O7 Zr6 O24 146.2(2) . .
O4 Zr6 O23 89.0(2) . .
O7 Zr6 O23 146.7(2) . .
O24 Zr6 O23 66.9(2) . .
O4 Zr6 O8 70.0(2) . .
O7 Zr6 O8 72.0(2) . .
O24 Zr6 O8 78.2(2) . .
O23 Zr6 O8 138.1(2) . .
O4 Zr6 O32 142.3(2) . .
O7 Zr6 O32 82.6(2) . .
O24 Zr6 O32 112.3(2) . .
O23 Zr6 O32 77.0(2) . .
O8 Zr6 O32 140.1(2) . .
O4 Zr6 O30 143.5(2) . .
O7 Zr6 O30 80.7(2) . .
O24 Zr6 O30 75.8(2) . .
O23 Zr6 O30 116.7(2) . .
O8 Zr6 O30 73.7(2) . .
O32 Zr6 O30 72.3(2) . .
O4 Zr6 O3 69.38(19) . .
O7 Zr6 O3 70.3(2) . .
O24 Zr6 O3 141.9(2) . .
O23 Zr6 O3 78.7(2) . .
O8 Zr6 O3 122.7(2) . .
O32 Zr6 O3 73.6(2) . .
O30 Zr6 O3 137.4(2) . .
O12 Zr7 O10 91.5(2) . .
O12 Zr7 O17 85.1(2) . .
O10 Zr7 O17 145.2(2) . .
O12 Zr7 O18 85.0(2) . .
O10 Zr7 O18 145.6(2) . .
O17 Zr7 O18 68.7(2) . .
O12 Zr7 O19 146.3(2) . 2_666
O10 Zr7 O19 94.6(2) . 2_666
O17 Zr7 O19 107.3(3) . 2_666
O18 Zr7 O19 71.5(2) . 2_666
O12 Zr7 O11 70.34(19) . .
O10 Zr7 O11 69.41(19) . .
O17 Zr7 O11 76.9(2) . .
O18 Zr7 O11 139.1(2) . .
O19 Zr7 O11 142.3(2) 2_666 .
O12 Zr7 O20 144.9(2) . .
O10 Zr7 O20 95.2(2) . .
O17 Zr7 O20 70.0(2) . .
O18 Zr7 O20 107.2(3) . .
O19 Zr7 O20 67.4(2) 2_666 .
O11 Zr7 O20 79.9(2) . .
O12 Zr7 O9 70.11(19) . .
O10 Zr7 O9 69.3(2) . .
O17 Zr7 O9 139.4(2) . .
O18 Zr7 O9 77.3(2) . .
O19 Zr7 O9 81.2(2) 2_666 .
O11 Zr7 O9 120.65(19) . .
O20 Zr7 O9 144.0(2) . .
O12 Zr8 O13 90.5(2) . .
O12 Zr8 O22 94.5(2) . .
O13 Zr8 O22 147.1(2) . .
O12 Zr8 O21 87.5(2) . .
O13 Zr8 O21 145.8(2) . .
O22 Zr8 O21 67.0(2) . .
O12 Zr8 O39 142.0(2) . .
O13 Zr8 O39 82.6(2) . .
O22 Zr8 O39 111.3(2) . .
O21 Zr8 O39 78.3(2) . .
O12 Zr8 O16 69.99(19) . .
O13 Zr8 O16 71.2(2) . .
O22 Zr8 O16 80.1(2) . .
O21 Zr8 O16 138.5(2) . .
O39 Zr8 O16 139.6(2) . .
O12 Zr8 O41 143.4(2) . .
O13 Zr8 O41 80.6(2) . .
O22 Zr8 O41 76.2(2) . .
O21 Zr8 O41 119.2(2) . .
O39 Zr8 O41 72.2(2) . .
O16 Zr8 O41 73.6(2) . .
O12 Zr8 O9 69.19(19) . .
O13 Zr8 O9 70.3(2) . .
O22 Zr8 O9 141.3(2) . .
O21 Zr8 O9 77.1(2) . .
O39 Zr8 O9 73.4(2) . .
O16 Zr8 O9 122.36(19) . .
O41 Zr8 O9 137.1(2) . .
O13 Zr9 O10 95.8(2) . .
O13 Zr9 O49 84.7(2) . .
O10 Zr9 O49 145.1(2) . .
O13 Zr9 O47 142.4(2) . .
O10 Zr9 O47 84.3(2) . .
O49 Zr9 O47 74.9(3) . .
O13 Zr9 O51 144.9(2) . .
O10 Zr9 O51 88.6(2) . .
O49 Zr9 O51 110.8(2) . .
O47 Zr9 O51 72.7(2) . .
O13 Zr9 O40 83.3(2) . .
O10 Zr9 O40 142.7(2) . .
O49 Zr9 O40 72.1(2) . .
O47 Zr9 O40 118.5(2) . .
O51 Zr9 O40 72.8(2) . .
O13 Zr9 O9 73.2(2) . .
O10 Zr9 O9 70.13(19) . .
O49 Zr9 O9 141.3(2) . .
O47 Zr9 O9 139.4(2) . .
O51 Zr9 O9 75.7(2) . .
O40 Zr9 O9 74.0(2) . .
O13 Zr9 O14 70.7(2) . .
O10 Zr9 O14 73.54(19) . .
O49 Zr9 O14 73.7(2) . .
O47 Zr9 O14 73.3(2) . .
O51 Zr9 O14 142.8(2) . .
O40 Zr9 O14 138.5(2) . .
O9 Zr9 O14 124.83(19) . .
O15 Zr10 O10 96.8(2) . .
O15 Zr10 O55 94.5(2) . .
O10 Zr10 O55 148.1(2) . .
O15 Zr10 O53 143.9(2) . .
O10 Zr10 O53 90.1(2) . .
O55 Zr10 O53 98.0(3) . .
O15 Zr10 O14 70.1(2) . .
O10 Zr10 O14 75.3(2) . .
O55 Zr10 O14 80.8(2) . .
O53 Zr10 O14 145.3(2) . .
O15 Zr10 O46 81.3(2) . .
O10 Zr10 O46 140.7(2) . .
O55 Zr10 O46 70.5(2) . .
O53 Zr10 O46 71.4(2) . .
O14 Zr10 O46 137.5(2) . .
O15 Zr10 O11 72.7(2) . .
O10 Zr10 O11 69.78(19) . .
O55 Zr10 O11 142.1(2) . .
O53 Zr10 O11 76.8(2) . .
O14 Zr10 O11 124.5(2) . .
O46 Zr10 O11 72.3(2) . .
O15 Zr10 O48 143.3(2) . .
O10 Zr10 O48 78.9(2) . .
O55 Zr10 O48 74.3(2) . .
O53 Zr10 O48 72.8(2) . .
O14 Zr10 O48 73.5(2) . .
O46 Zr10 O48 124.6(2) . .
O11 Zr10 O48 135.8(2) . .
O13 Zr11 O15 92.7(2) . .
O13 Zr11 O57 147.2(7) . .
O15 Zr11 O57 100.1(5) . .
O13 Zr11 O42 86.4(2) . .
O15 Zr11 O42 144.1(2) . .
O57 Zr11 O42 99.7(4) . .
O13 Zr11 O5W 144.0(6) . .
O15 Zr11 O5W 90.5(5) . .
O42 Zr11 O5W 110.9(4) . .
O13 Zr11 O14 71.7(2) . .
O15 Zr11 O14 69.7(2) . .
O57 Zr11 O14 84.6(4) . .
O42 Zr11 O14 141.8(2) . .
O5W Zr11 O14 75.9(4) . .
O13 Zr11 O44 143.0(2) . .
O15 Zr11 O44 82.9(2) . .
O57 Zr11 O44 69.1(6) . .
O42 Zr11 O44 76.7(3) . .
O5W Zr11 O44 73.0(6) . .
O14 Zr11 O44 138.0(2) . .
O13 Zr11 O16 71.6(2) . .
O15 Zr11 O16 71.6(2) . .
O57 Zr11 O16 141.1(6) . .
O42 Zr11 O16 74.1(2) . .
O5W Zr11 O16 142.3(7) . .
O14 Zr11 O16 124.2(2) . .
O44 Zr11 O16 72.1(2) . .
O13 Zr11 O50 80.1(2) . .
O15 Zr11 O50 142.8(2) . .
O57 Zr11 O50 71.4(7) . .
O42 Zr11 O50 72.3(3) . .
O5W Zr11 O50 76.0(7) . .
O14 Zr11 O50 73.4(2) . .
O44 Zr11 O50 123.8(2) . .
O16 Zr11 O50 136.9(2) . .
O12 Zr12 O15 93.4(2) . .
O12 Zr12 O24 93.1(2) . .
O15 Zr12 O24 145.8(2) . .
O12 Zr12 O23 89.1(2) . .
O15 Zr12 O23 146.6(2) . .
O24 Zr12 O23 67.0(2) . .
O12 Zr12 O16 70.7(2) . .
O15 Zr12 O16 72.3(2) . .
O24 Zr12 O16 78.3(2) . .
O23 Zr12 O16 138.8(2) . .
O12 Zr12 O45 142.1(2) . .
O15 Zr12 O45 82.9(2) . .
O24 Zr12 O45 111.0(2) . .
O23 Zr12 O45 75.1(2) . .
O16 Zr12 O45 140.9(2) . .
O12 Zr12 O43 145.0(2) . .
O15 Zr12 O43 80.0(2) . .
O24 Zr12 O43 75.6(2) . .
O23 Zr12 O43 115.2(2) . .
O16 Zr12 O43 74.6(2) . .
O45 Zr12 O43 71.6(2) . .
O12 Zr12 O11 69.92(19) . .
O15 Zr12 O11 71.6(2) . .
O24 Zr12 O11 141.6(2) . .
O23 Zr12 O11 78.2(2) . .
O16 Zr12 O11 123.6(2) . .
O45 Zr12 O11 73.2(2) . .
O43 Zr12 O11 136.8(2) . .
O17 Zr13 O18 115.6(3) . 2_666
O17 Zr13 O20 74.6(2) . .
O18 Zr13 O20 73.9(2) 2_666 .
O17 Zr13 O19 74.2(2) . .
O18 Zr13 O19 75.5(2) 2_666 .
O20 Zr13 O19 120.0(3) . .
O17 Zr13 O59 87.6(2) . .
O18 Zr13 O59 137.8(2) 2_666 .
O20 Zr13 O59 148.3(2) . .
O19 Zr13 O59 78.2(2) . .
O17 Zr13 O61 85.4(2) . .
O18 Zr13 O61 139.9(2) 2_666 .
O20 Zr13 O61 80.2(2) . .
O19 Zr13 O61 144.6(2) . .
O59 Zr13 O61 72.3(2) . .
O17 Zr13 O62 137.5(2) . .
O18 Zr13 O62 87.5(2) 2_666 .
O20 Zr13 O62 79.0(3) . .
O19 Zr13 O62 148.2(2) . .
O59 Zr13 O62 98.5(2) . .
O61 Zr13 O62 57.5(2) . .
O17 Zr13 O60 139.3(2) . .
O18 Zr13 O60 87.0(2) 2_666 .
O20 Zr13 O60 146.0(2) . .
O19 Zr13 O60 80.2(2) . .
O59 Zr13 O60 56.2(2) . .
O61 Zr13 O60 98.5(2) . .
O62 Zr13 O60 72.2(2) . .
Zr3 O1 Zr1 104.6(2) . .
Zr3 O1 Zr2 99.2(2) . .
Zr1 O1 Zr2 102.0(2) . .
Zr4 O2 Zr3 111.7(3) . .
Zr4 O2 Zr1 115.5(3) . .
Zr3 O2 Zr1 116.0(3) . .
Zr4 O3 Zr1 105.1(2) . .
Zr4 O3 Zr6 100.1(2) . .
Zr1 O3 Zr6 102.3(2) . .
Zr2 O4 Zr6 116.8(2) . .
Zr2 O4 Zr1 118.1(2) . .
Zr6 O4 Zr1 117.1(2) . .
Zr3 O5 Zr5 116.9(3) . .
Zr3 O5 Zr2 115.7(3) . .
Zr5 O5 Zr2 115.4(3) . .
Zr4 O6 Zr5 101.7(3) . .
Zr4 O6 Zr3 100.7(2) . .
Zr5 O6 Zr3 101.8(3) . .
Zr5 O7 Zr4 116.5(3) . .
Zr5 O7 Zr6 116.0(3) . .
Zr4 O7 Zr6 116.6(3) . .
Zr2 O8 Zr6 102.7(2) . .
Zr2 O8 Zr5 100.9(2) . .
Zr6 O8 Zr5 100.1(2) . .
Zr9 O9 Zr7 104.6(2) . .
Zr9 O9 Zr8 99.1(2) . .
Zr7 O9 Zr8 102.1(2) . .
Zr10 O10 Zr9 111.9(2) . .
Zr10 O10 Zr7 116.0(2) . .
Zr9 O10 Zr7 115.9(2) . .
Zr7 O11 Zr10 104.8(2) . .
Zr7 O11 Zr12 102.6(2) . .
Zr10 O11 Zr12 100.2(2) . .
Zr12 O12 Zr8 116.7(2) . .
Zr12 O12 Zr7 116.7(2) . .
Zr8 O12 Zr7 118.1(2) . .
Zr9 O13 Zr11 117.9(3) . .
Zr9 O13 Zr8 117.0(3) . .
Zr11 O13 Zr8 116.1(3) . .
Zr10 O14 Zr11 103.5(2) . .
Zr10 O14 Zr9 99.2(2) . .
Zr11 O14 Zr9 99.6(2) . .
Zr10 O15 Zr11 116.6(3) . .
Zr10 O15 Zr12 115.5(3) . .
Zr11 O15 Zr12 114.7(3) . .
Zr12 O16 Zr8 102.6(2) . .
Zr12 O16 Zr11 101.4(2) . .
Zr8 O16 Zr11 100.7(2) . .
Zr13 O17 Zr1 111.1(3) . .
Zr13 O17 Zr7 110.8(3) . .
Zr1 O17 Zr7 110.6(2) . .
Zr13 O18 Zr1 110.5(3) 2_666 .
Zr13 O18 Zr7 109.5(3) 2_666 .
Zr1 O18 Zr7 110.5(2) . .
Zr13 O19 Zr7 103.4(3) . 2_666
Zr13 O19 Zr1 104.0(3) . .
Zr7 O19 Zr1 112.0(3) 2_666 .
Zr13 O20 Zr1 105.0(3) . 2_666
Zr13 O20 Zr7 104.5(3) . .
Zr1 O20 Zr7 112.3(3) 2_666 .
Zr8 O21 Zr2 108.3(2) . .
Zr2 O22 Zr8 111.4(2) . .
Zr6 O23 Zr12 108.5(2) . .
Zr12 O24 Zr6 111.4(2) . .
O26 C1 O25 128.9(9) . .
O26 C1 H1 115.5 . .
O25 C1 H1 115.5 . .
C1 O25 Zr2 129.9(6) . .
C1 O26 Zr3 132.7(6) . .
O28 C2 O27 127.6(9) . .
O28 C2 H2 116.2 . .
O27 C2 H2 116.2 . .
C2 O27 Zr2 133.7(6) . .
C2 O28 Zr5 129.8(6) . .
O30 C3 O29 127.8(9) . .
O30 C3 H3 116.1 . .
O29 C3 H3 116.1 . .
C3 O29 Zr5 130.9(6) . .
C3 O30 Zr6 133.2(6) . .
O32 C4 O31 129.6(8) . .
O32 C4 H4 115.2 . .
O31 C4 H4 115.2 . .
C4 O31 Zr4 131.3(6) . .
C4 O32 Zr6 131.5(6) . .
O33 C5 O34 128.8(10) . .
O33 C5 H5 115.6 . .
O34 C5 H5 115.6 . .
C5 O33 Zr3 130.6(7) . .
C5 O34 Zr4 130.0(7) . .
O36 C6 O35 126.9(8) . .
O36 C6 H6 116.5 . .
O35 C6 H6 116.5 . .
C6 O35 Zr4 129.7(8) . .
C6 O36 Zr5 134.0(8) . .
O38 C7 O37 126.7(8) . .
O38 C7 H7 116.6 . .
O37 C7 H7 116.6 . .
C7 O37 Zr3 129.5(18) . .
C7 O38 Zr5 133.6(15) . .
O39 C8 O40 127.6(8) . .
O39 C8 H8 116.2 . .
O40 C8 H8 116.2 . .
C8 O39 Zr8 133.2(6) . .
C8 O40 Zr9 131.7(5) . .
O41 C9 O42 127.3(9) . .
O41 C9 H9 116.3 . .
O42 C9 H9 116.3 . .
C9 O41 Zr8 133.5(6) . .
C9 O42 Zr11 131.0(6) . .
O43 C10 O44 127.5(8) . .
O43 C10 H10 116.2 . .
O44 C10 H10 116.2 . .
C10 O43 Zr12 131.9(5) . .
C10 O44 Zr11 132.0(6) . .
O45 C11 O46 126.6(8) . .
O45 C11 H11 116.7 . .
O46 C11 H11 116.7 . .
C11 O45 Zr12 131.8(6) . .
C11 O46 Zr10 133.9(6) . .
O47 C12 O48 128.2(9) . .
O47 C12 H12 115.9 . .
O48 C12 H12 115.9 . .
C12 O47 Zr9 130.2(6) . .
C12 O48 Zr10 131.8(6) . .
O49 C13 O50 126.4(9) . .
O49 C13 H13 116.8 . .
O50 C13 H13 116.8 . .
C13 O49 Zr9 132.1(6) . .
C13 O50 Zr11 133.1(6) . .
O52 C14A O51 121.9(9) . .
O52 C14A H14A 119.1 . .
O51 C14A H14A 119.0 . .
O52 C14B O51 121.5(9) . .
O52 C14B H14B 119.0 . .
O51 C14B H14B 119.5 . .
C14A O51 Zr9 136.1(7) . .
C14B O51 Zr9 122.0(5) . .
C14A O52 Zr4 138.8(8) . 2_666
C14B O52 Zr4 123.4(6) . 2_666
O53 C15A O54 120.2(9) . .
O53 C15A H15A 120.2 . .
O54 C15A H15A 119.5 . .
O54 C15B O53 120.3(9) . .
O54 C15B H15B 119.8 . .
O53 C15B H15B 119.9 . .
C15A O53 Zr10 125.1(6) . .
C15B O53 Zr10 141.2(9) . .
C15B O54 Zr3 140.1(11) . 2_666
C15A O54 Zr3 117.9(5) . 2_666
O56 C16 O55 124.0(13) . .
O56 C16 H16 118.0 . .
O55 C16 H16 118.0 . .
C16 O55 Zr10 138.9(7) . .
O57 C17A O58 127.2(8) . .
O57 C17A H17A 104.9 . .
O58 C17A H17A 127.7 . .
O58 C17B O57 127.0(8) . .
O58 C17B H17B 105.3 . .
O57 C17B H17B 127.5 . .
C17A O57 Zr11 145(2) . .
C17B O57 Zr11 131(2) . .
O59 C18 O60 119.6(8) . .
O59 C18 H18 120.2 . .
O60 C18 H18 120.2 . .
Zr13 C18 H18 178.6 . .
C18 O59 Zr13 93.1(6) . .
C18 O60 Zr13 91.1(5) . .
O61 C19 O62 121.6(9) . .
O61 C19 H19 119.2 . .
O62 C19 H19 119.2 . .
Zr13 C19 H19 176.2 . .
C19 O61 Zr13 91.1(5) . .
C19 O62 Zr13 89.7(6) . .
O64A C20A O63A 127.0(8) . .
O64A C20A H20A 116.5 . .
O63A C20A H20A 116.5 . .
O63B C20B O64B 126.7(8) . .
O63B C20B H20B 116.7 . .
O64B C20B H20B 116.7 . .
O66A C21A O65A 126.3(8) . .
O66A C21A H21A 116.9 . .
O65A C21A H21A 116.9 . .
O66B C21B O65B 126.4(8) . .
O66B C21B H21B 116.8 . .
O65B C21B H21B 116.8 . .
O67 C22 O68 126.0(8) . .
O67 C22 H22 117.0 . .
O68 C22 H22 117.0 . .

loop_
_geom_bond_atom_site_label_1
_geom_bond_atom_site_label_2
_geom_bond_distance
_geom_bond_site_symmetry_2
Zr1 O4 2.119(5) .
Zr1 O2 2.129(6) .
Zr1 O18 2.191(6) .
Zr1 O17 2.193(6) .
Zr1 O20 2.209(6) 2_666
Zr1 O19 2.236(7) .
Zr1 O3 2.249(5) .
Zr1 O1 2.274(5) .
Zr2 O4 2.062(5) .
Zr2 O5 2.086(6) .
Zr2 O22 2.142(5) .
Zr2 O21 2.201(6) .
Zr2 O25 2.211(6) .
Zr2 O8 2.254(6) .
Zr2 O27 2.300(6) .
Zr2 O1 2.341(5) .
Zr3 O5 2.048(6) .
Zr3 O2 2.097(6) .
Zr3 O54 2.196(6) 2_666
Zr3 O37 2.21(4) .
Zr3 O3W 2.22(3) .
Zr3 O33 2.255(7) .
Zr3 O1 2.255(6) .
Zr3 O6 2.263(6) .
Zr3 O26 2.283(6) .
Zr4 O7 2.058(6) .
Zr4 O2 2.093(6) .
Zr4 O1W 2.13(3) .
Zr4 O52 2.180(6) 2_666
Zr4 O6 2.240(6) .
Zr4 O3 2.248(6) .
Zr4 O35 2.248(15) .
Zr4 O34 2.249(7) .
Zr4 O31 2.273(6) .
Zr5 O7 2.044(6) .
Zr5 O5 2.070(6) .
Zr5 O2W 2.11(2) .
Zr5 O4W 2.172(14) .
Zr5 O28 2.232(6) .
Zr5 O29 2.239(6) .
Zr5 O6 2.258(6) .
Zr5 O8 2.303(6) .
Zr5 O36 2.315(11) .
Zr5 O38 2.392(19) .
Zr6 O4 2.076(5) .
Zr6 O7 2.081(6) .
Zr6 O24 2.161(6) .
Zr6 O23 2.188(6) .
Zr6 O8 2.259(5) .
Zr6 O32 2.263(6) .
Zr6 O30 2.282(6) .
Zr6 O3 2.346(6) .
Zr7 O12 2.116(5) .
Zr7 O10 2.129(5) .
Zr7 O17 2.210(6) .
Zr7 O18 2.213(6) .
Zr7 O19 2.231(6) 2_666
Zr7 O11 2.249(5) .
Zr7 O20 2.250(7) .
Zr7 O9 2.268(5) .
Zr8 O12 2.072(5) .
Zr8 O13 2.085(6) .
Zr8 O22 2.157(6) .
Zr8 O21 2.181(6) .
Zr8 O39 2.228(5) .
Zr8 O16 2.270(5) .
Zr8 O41 2.302(6) .
Zr8 O9 2.350(6) .
Zr9 O13 2.028(6) .
Zr9 O10 2.094(5) .
Zr9 O49 2.213(6) .
Zr9 O47 2.216(6) .
Zr9 O51 2.223(6) .
Zr9 O40 2.238(5) .
Zr9 O9 2.258(5) .
Zr9 O14 2.314(5) .
Zr10 O15 2.073(6) .
Zr10 O10 2.087(5) .
Zr10 O55 2.181(6) .
Zr10 O53 2.211(6) .
Zr10 O14 2.236(5) .
Zr10 O46 2.261(6) .
Zr10 O11 2.267(5) .
Zr10 O48 2.287(6) .
Zr11 O13 2.046(5) .
Zr11 O15 2.075(6) .
Zr11 O57 2.098(17) .
Zr11 O42 2.201(6) .
Zr11 O5W 2.241(19) .
Zr11 O14 2.256(6) .
Zr11 O44 2.271(6) .
Zr11 O16 2.280(6) .
Zr11 O50 2.292(6) .
Zr12 O12 2.065(5) .
Zr12 O15 2.082(6) .
Zr12 O24 2.147(6) .
Zr12 O23 2.198(6) .
Zr12 O16 2.242(5) .
Zr12 O45 2.254(6) .
Zr12 O43 2.292(6) .
Zr12 O11 2.312(5) .
Zr13 O17 2.041(6) .
Zr13 O18 2.042(6) 2_666
Zr13 O20 2.176(6) .
Zr13 O19 2.197(7) .
Zr13 O59 2.321(6) .
Zr13 O61 2.326(5) .
Zr13 O62 2.335(6) .
Zr13 O60 2.355(5) .
C1 O26 1.245(12) .
C1 O25 1.272(11) .
C1 H1 0.9500 .
C2 O28 1.255(12) .
C2 O27 1.266(12) .
C2 H2 0.9500 .
C3 O30 1.241(11) .
C3 O29 1.263(12) .
C3 H3 0.9500 .
C4 O32 1.215(11) .
C4 O31 1.274(12) .
C4 H4 0.9500 .
C5 O33 1.272(15) .
C5 O34 1.278(14) .
C5 H5 0.9500 .
C6 O36 1.264(5) .
C6 O35 1.265(5) .
C6 H6 0.9500 .
C7 O38 1.265(5) .
C7 O37 1.265(5) .
C7 H7 0.9500 .
C8 O39 1.254(11) .
C8 O40 1.267(11) .
C8 H8 0.9500 .
C9 O41 1.230(12) .
C9 O42 1.281(13) .
C9 H9 0.9500 .
C10 O43 1.251(11) .
C10 O44 1.254(11) .
C10 H10 0.9500 .
C11 O45 1.259(12) .
C11 O46 1.266(11) .
C11 H11 0.9500 .
C12 O47 1.255(12) .
C12 O48 1.265(11) .
C12 H12 0.9500 .
C13 O49 1.256(12) .
C13 O50 1.267(12) .
C13 H13 0.9500 .
C14A O52 1.261(5) .
C14A O51 1.262(5) .
C14A H14A 0.9600 .
C14B O52 1.262(5) .
C14B O51 1.266(5) .
C14B H14B 0.9600 .
C15A O53 1.262(5) .
C15A O54 1.266(5) .
C15A H15A 0.9600 .
C15B O54 1.262(5) .
C15B O53 1.264(5) .
C15B H15B 0.9599 .
C16 O56 1.243(14) .
C16 O55 1.268(14) .
C16 H16 0.9500 .
C17A O57 1.263(5) .
C17A O58 1.264(5) .
C17A H17A 0.9600 .
C17B O58 1.265(5) .
C17B O57 1.265(5) .
C17B H17B 0.9600 .
C18 O59 1.266(11) .
C18 O60 1.283(11) .
C18 H18 0.9500 .
C19 O61 1.265(12) .
C19 O62 1.303(11) .
C19 H19 0.9500 .
C20A O64A 1.262(5) .
C20A O63A 1.263(5) .
C20A H20A 0.9500 .
C20B O63B 1.263(5) .
C20B O64B 1.265(5) .
C20B H20B 0.9500 .
C21A O66A 1.265(5) .
C21A O65A 1.272(5) .
C21A H21A 0.9500 .
C21B O66B 1.265(5) .
C21B O65B 1.266(5) .
C21B H21B 0.9500 .
C22 O67 1.267(5) .
C22 O68 1.267(5) .
C22 H22 0.9500 .

loop_
_geom_torsion_atom_site_label_1
_geom_torsion_atom_site_label_2
_geom_torsion_atom_site_label_3
_geom_torsion_atom_site_label_4
_geom_torsion
_geom_torsion_site_symmetry_4
O26 C1 O25 Zr2 5.0(15) .
O25 C1 O26 Zr3 -1.6(16) .
O28 C2 O27 Zr2 -3.0(16) .
O27 C2 O28 Zr5 13.6(16) .
O30 C3 O29 Zr5 -4.7(17) .
O29 C3 O30 Zr6 -1.7(18) .
O32 C4 O31 Zr4 2.3(18) .
O31 C4 O32 Zr6 -4.4(18) .
O34 C5 O33 Zr3 10(2) .
O33 C5 O34 Zr4 -10(2) .
O36 C6 O35 Zr4 0(4) .
O35 C6 O36 Zr5 -9(3) .
O38 C7 O37 Zr3 18(7) .
O37 C7 O38 Zr5 -9(6) .
O40 C8 O39 Zr8 -1.0(15) .
O39 C8 O40 Zr9 0.6(15) .
O42 C9 O41 Zr8 -8.7(18) .
O41 C9 O42 Zr11 0.4(17) .
O44 C10 O43 Zr12 5.8(15) .
O43 C10 O44 Zr11 3.4(15) .
O46 C11 O45 Zr12 -2.6(18) .
O45 C11 O46 Zr10 3.5(18) .
O48 C12 O47 Zr9 -3.0(16) .
O47 C12 O48 Zr10 11.6(16) .
O50 C13 O49 Zr9 0.4(17) .
O49 C13 O50 Zr11 -7.1(17) .
O52 C14A O51 C14B -46.4(12) .
O52 C14A O51 Zr9 -135.8(11) .
O52 C14B O51 C14A 46.1(12) .
O52 C14B O51 Zr9 171.3(11) .
O51 C14A O52 C14B 46.5(12) .
O51 C14A O52 Zr4 135.7(10) 2_666
O51 C14B O52 C14A -46.0(12) .
O51 C14B O52 Zr4 -174.0(11) 2_666
O54 C15A O53 C15B -43.5(14) .
O54 C15A O53 Zr10 -173.6(9) .
O54 C15B O53 C15A 43.8(14) .
O54 C15B O53 Zr10 137.1(12) .
O53 C15B O54 C15A -43.6(14) .
O53 C15B O54 Zr3 -124.4(15) 2_666
O53 C15A O54 C15B 43.6(14) .
O53 C15A O54 Zr3 177.8(10) 2_666
O56 C16 O55 Zr10 -163.0(9) .
O58 C17A O57 Zr11 -110(3) .
O58 C17B O57 Zr11 134(3) .
O60 C18 O59 Zr13 -1.4(9) .
O59 C18 O60 Zr13 1.4(9) .
O62 C19 O61 Zr13 4.3(10) .
O61 C19 O62 Zr13 -4.3(10) .
